data_7103083
loop_
_publ_author_name
'Helm, Matthew D'
'Mayer, Peter'
'Knochel, Paul'

_publ_section_title
;
 Preparation of silyl substituted crotylzinc reagents and their highly
 diastereoselective addition to carbonyl compounds.
;
_journal_issue 16
_journal_name_full 'Chemical communications (Cambridge, England)'
_journal_page_first 1916
_journal_page_last 1917
_journal_paper_doi 10.1039/b802157k
_journal_year 2008
_chemical_formula_moiety 'C14 H21 N O3 Si'
_chemical_formula_sum 'C14 H21 N O3 Si'
_chemical_formula_weight 279.407
_chemical_name_common ?=20
_space_group_IT_number 2
_symmetry_cell_setting triclinic
_symmetry_Int_Tables_number 2
_symmetry_space_group_name_Hall '-P 1'
_symmetry_space_group_name_H-M 'P -1'
_atom_sites_solution_hydrogens geom
_atom_sites_solution_primary direct
_atom_sites_solution_secondary difmap
_audit_block_code SiC14H21NO3_ln291_knochel=20
_audit_creation_date 14-Jun-07
_audit_creation_method 'form98_non/compatible with = shelxl97-2'
_audit_update_record 09-Jan-07
_cell_angle_alpha 98.8045(14)
_cell_angle_beta 96.7877(14)
_cell_angle_gamma 112.5813(14)
_cell_formula_units_Z 2
_cell_length_a 7.1579(2)
_cell_length_b 8.0414(2)
_cell_length_c 15.3538(3)
_cell_measurement_reflns_used 13684
_cell_measurement_temperature 200(2)
_cell_measurement_theta_max 27.485
_cell_measurement_theta_min 3.134
_cell_volume 791.08(3)
_computing_cell_refinement 'HKL Scalepack (Otwinowski & Minor 1997)'
_computing_data_collection 'Collect (Bruker AXS BV, 1997-2004)'
_computing_data_reduction 'HKL Denzo and Scalepack (Otwinowski & Minor = 1997)'
_computing_structure_refinement 'SHELXL-97 (G. M. Sheldrick. University of G\"ottingen, 97-2 version)'
_computing_structure_solution
;
A. Altomare, M. C. Burla, M. Camalli, G. L. Cascarano, C. Giacovazzo, A.
Guagliardi, A. G. G. Moliterni, G. Polidori, R. Spagna: SIR97: a new =
tool for
crystal structure determination and refinement; J. Appl. Crystallogr. =
1999,
32, 115-119.
;
_diffrn_ambient_temperature 200(2)
_diffrn_detector_area_resol_mean 9
_diffrn_measured_fraction_theta_full 0.991
_diffrn_measured_fraction_theta_max 0.991
_diffrn_measurement_device '95mm CCD camera on \k-goniostat'
_diffrn_measurement_device_type KappaCCD
_diffrn_measurement_method
;CCD rotation images; thick slices, =
omega-scan
;
_diffrn_orient_matrix_type 'by Bruker AXS Collect from scalepack cell'
_diffrn_orient_matrix_UB_11 0.1524590
_diffrn_orient_matrix_UB_12 0.0646818
_diffrn_orient_matrix_UB_13 0.0048504
_diffrn_orient_matrix_UB_21 0.0225286
_diffrn_orient_matrix_UB_22 -0.0182668
_diffrn_orient_matrix_UB_23 0.0627295
_diffrn_orient_matrix_UB_31 0.0060726
_diffrn_orient_matrix_UB_32 -0.1204712
_diffrn_orient_matrix_UB_33 -0.0235585
_diffrn_radiation_collimation 0.20
_diffrn_radiation_monochromator 'MONTEL, graded multilayered X-ray = optics'
_diffrn_radiation_source 'rotating anode'
_diffrn_radiation_type MoK\a
_diffrn_radiation_wavelength 0.71073
_diffrn_reflns_av_R_equivalents 0.0200
_diffrn_reflns_av_sigmaI/netI 0.0266
_diffrn_reflns_limit_h_max 9
_diffrn_reflns_limit_h_min -9
_diffrn_reflns_limit_k_max 10
_diffrn_reflns_limit_k_min -10
_diffrn_reflns_limit_l_max 19
_diffrn_reflns_limit_l_min -19
_diffrn_reflns_number 6833
_diffrn_reflns_theta_full 27.51
_diffrn_reflns_theta_max 27.51
_diffrn_reflns_theta_min 3.14
_diffrn_source_current 55.00
_diffrn_source_power 3.025
_diffrn_source_type 'FR 591 generator'
_diffrn_source_voltage 55.00
_exptl_absorpt_coefficient_mu 0.152
_exptl_absorpt_correction_type none
_exptl_crystal_colour colourless
_exptl_crystal_density_diffrn 1.17301(4)
_exptl_crystal_density_method 'not measured'
_exptl_crystal_description block
_exptl_crystal_F_000 300
_exptl_crystal_size_max 0.22
_exptl_crystal_size_mid 0.21
_exptl_crystal_size_min 0.20
_refine_diff_density_max 0.226
_refine_diff_density_min -0.205
_refine_diff_density_rms 0.033
_refine_ls_extinction_method none
_refine_ls_goodness_of_fit_ref 1.046
_refine_ls_hydrogen_treatment refall
_refine_ls_matrix_type full
_refine_ls_number_parameters 256
_refine_ls_number_reflns 3610
_refine_ls_number_restraints 0
_refine_ls_restrained_S_all 1.046
_refine_ls_R_factor_all 0.0439
_refine_ls_R_factor_gt 0.0380
_refine_ls_shift/su_max 0.001
_refine_ls_shift/su_mean 0.000
_refine_ls_structure_factor_coef Fsqd
_refine_ls_weighting_details
;calc w=3D1/[\s^2^(Fo^2^)+(0.0440P)^2^+0.2222P] where =
P=3D(Fo^2^+2Fc^2^)/3
;
_refine_ls_weighting_scheme calc
_refine_ls_wR_factor_gt 0.0990
_refine_ls_wR_factor_ref 0.1033
_reflns_number_gt 3171
_reflns_number_total 3610
_reflns_threshold_expression >2sigma(I)
_cod_data_source_file b802157k.txt
_cod_data_source_block ln291
_cod_database_code 7103083

loop_
_symmetry_equiv_pos_as_xyz
'x, y, z'
'-x, -y, -z'

loop_
_atom_site_label
_atom_site_type_symbol
_atom_site_fract_x
_atom_site_fract_y
_atom_site_fract_z
_atom_site_U_iso_or_equiv
_atom_site_adp_type
_atom_site_occupancy
_atom_site_symmetry_multiplicity
_atom_site_calc_flag
_atom_site_refinement_flags
_atom_site_disorder_assembly
_atom_site_disorder_group
Si Si -0.38862(6) 0.17859(5) 0.84244(2) 0.04033(13) Uani 1 1 d . . .
O1 O 0.09049(15) 0.60808(14) 0.67008(8) 0.0486(3) Uani 1 1 d . . .
O2 O -0.98382(15) 0.18815(16) 0.46096(7) 0.0522(3) Uani 1 1 d . . .
O3 O -0.82525(19) 0.05513(18) 0.38615(8) 0.0667(3) Uani 1 1 d . . .
N N -0.82920(17) 0.16105(16) 0.45121(8) 0.0430(3) Uani 1 1 d . . .
C1 C -0.2240(2) 0.42316(17) 0.84032(8) 0.0377(3) Uani 1 1 d . . .
C2 C -0.0560(2) 0.45913(18) 0.78390(9) 0.0388(3) Uani 1 1 d . . .
C3 C -0.08318(19) 0.56893(17) 0.71342(9) 0.0380(3) Uani 1 1 d . . .
C4 C -0.28255(19) 0.46194(16) 0.64506(8) 0.0337(3) Uani 1 1 d . . .
C5 C -0.4599(2) 0.49038(18) 0.65324(9) 0.0371(3) Uani 1 1 d . . .
C6 C -0.6418(2) 0.38966(18) 0.59098(9) 0.0379(3) Uani 1 1 d . . .
C7 C -0.64111(19) 0.26242(17) 0.51981(8) 0.0353(3) Uani 1 1 d . . .
C8 C -0.4673(2) 0.23161(18) 0.50899(9) 0.0384(3) Uani 1 1 d . . .
C9 C -0.2885(2) 0.33137(18) 0.57239(9) 0.0374(3) Uani 1 1 d . . .
C10 C -0.2454(3) 0.5628(2) 0.89008(11) 0.0563(4) Uani 1 1 d . . .
C11 C 0.1591(3) 0.5570(3) 0.84431(14) 0.0619(5) Uani 1 1 d . . .
C12 C -0.5636(3) 0.1714(3) 0.92371(14) 0.0635(5) Uani 1 1 d . . .
C13 C -0.2144(4) 0.0684(3) 0.8779(2) 0.0728(6) Uani 1 1 d . . .
C14 C -0.5401(4) 0.0520(3) 0.72904(12) 0.0710(6) Uani 1 1 d . . .
H3 H -0.086(2) 0.684(2) 0.7433(10) 0.037(4) Uiso 1 1 d . . .
H5 H -0.458(2) 0.581(2) 0.7040(11) 0.046(4) Uiso 1 1 d . . .
H2 H -0.067(2) 0.340(2) 0.7492(10) 0.042(4) Uiso 1 1 d . . .
H9 H -0.170(2) 0.309(2) 0.5655(11) 0.045(4) Uiso 1 1 d . . .
H8 H -0.472(3) 0.143(2) 0.4587(12) 0.050(4) Uiso 1 1 d . . .
H101 H -0.156(3) 0.692(3) 0.8900(13) 0.067(5) Uiso 1 1 d . . .
H7 H -0.759(3) 0.408(2) 0.5960(11) 0.048(4) Uiso 1 1 d . . .
H121 H -0.655(4) 0.223(3) 0.9025(17) 0.097(8) Uiso 1 1 d . . .
H102 H -0.349(3) 0.539(3) 0.9252(14) 0.069(6) Uiso 1 1 d . . .
H111 H 0.169(3) 0.483(3) 0.8894(15) 0.079(6) Uiso 1 1 d . . .
H1 H 0.080(3) 0.677(3) 0.6336(15) 0.075(6) Uiso 1 1 d . . .
H131 H -0.299(4) -0.059(4) 0.8787(18) 0.109(8) Uiso 1 1 d . . .
H122 H -0.655(4) 0.041(4) 0.9261(18) 0.108(8) Uiso 1 1 d . . .
H141 H -0.614(4) -0.080(3) 0.7293(15) 0.089(7) Uiso 1 1 d . . .
H112 H 0.169(3) 0.684(3) 0.8744(14) 0.074(6) Uiso 1 1 d . . .
H132 H -0.128(4) 0.070(3) 0.8375(16) 0.083(7) Uiso 1 1 d . . .
H142 H -0.454(4) 0.063(4) 0.6839(19) 0.108(9) Uiso 1 1 d . . .
H143 H -0.646(3) 0.092(3) 0.7184(15) 0.074(7) Uiso 1 1 d . . .
H113 H 0.268(4) 0.562(3) 0.8086(16) 0.086(7) Uiso 1 1 d . . .
H123 H -0.490(4) 0.239(4) 0.9844(19) 0.105(8) Uiso 1 1 d . . .
H133 H -0.128(5) 0.134(5) 0.936(2) 0.144(13) Uiso 1 1 d . . .

loop_
_atom_site_aniso_label
_atom_site_aniso_U_11
_atom_site_aniso_U_22
_atom_site_aniso_U_33
_atom_site_aniso_U_23
_atom_site_aniso_U_13
_atom_site_aniso_U_12
Si 0.0485(2) 0.0360(2) 0.0343(2) 0.00820(14) 0.00838(15) 0.01474(16)
O1 0.0329(5) 0.0460(6) 0.0635(7) 0.0226(5) 0.0075(4) 0.0090(4)
O2 0.0332(5) 0.0656(7) 0.0523(6) 0.0182(5) 0.0021(4) 0.0141(5)
O3 0.0561(7) 0.0741(8) 0.0498(7) -0.0101(6) -0.0058(5) 0.0185(6)
N 0.0368(6) 0.0451(6) 0.0397(6) 0.0154(5) 0.0022(5) 0.0083(5)
C1 0.0437(7) 0.0349(6) 0.0309(6) 0.0035(5) -0.0028(5) 0.0166(5)
C2 0.0367(7) 0.0329(6) 0.0430(7) 0.0084(5) -0.0015(5) 0.0128(5)
C3 0.0330(6) 0.0305(6) 0.0455(7) 0.0094(5) 0.0013(5) 0.0092(5)
C4 0.0332(6) 0.0301(6) 0.0370(6) 0.0126(5) 0.0041(5) 0.0109(5)
C5 0.0385(7) 0.0365(6) 0.0372(6) 0.0089(5) 0.0059(5) 0.0161(5)
C6 0.0330(6) 0.0428(7) 0.0412(7) 0.0152(5) 0.0080(5) 0.0166(5)
C7 0.0323(6) 0.0359(6) 0.0342(6) 0.0139(5) 0.0031(5) 0.0089(5)
C8 0.0407(7) 0.0379(6) 0.0356(6) 0.0085(5) 0.0076(5) 0.0147(5)
C9 0.0338(6) 0.0396(6) 0.0409(7) 0.0114(5) 0.0071(5) 0.0163(5)
C10 0.0786(12) 0.0441(8) 0.0467(8) 0.0027(6) 0.0082(8) 0.0293(8)
C11 0.0437(9) 0.0652(11) 0.0652(11) 0.0205(9) -0.0116(8) 0.0139(8)
C12 0.0658(11) 0.0709(12) 0.0567(11) 0.0172(9) 0.0231(9) 0.0264(10)
C13 0.0830(14) 0.0634(12) 0.0985(17) 0.0427(12) 0.0349(13) 0.0439(11)
C14 0.0883(15) 0.0424(9) 0.0457(9) 0.0052(7) 0.0033(9) -0.0078(9)

loop_
_atom_type_symbol
_atom_type_description
_atom_type_scat_dispersion_real
_atom_type_scat_dispersion_imag
_atom_type_scat_source
C C 0.0033 0.0016 'International Tables Vol C Tables 4.2.6.8 and 6.1.1.4'
H H 0.0000 0.0000 'International Tables Vol C Tables 4.2.6.8 and 6.1.1.4'
N N 0.0061 0.0033 'International Tables Vol C Tables 4.2.6.8 and 6.1.1.4'
O O 0.0106 0.0060 'International Tables Vol C Tables 4.2.6.8 and 6.1.1.4'
Si Si 0.0817 0.0704 'International Tables Vol C Tables 4.2.6.8 and 6.1.1.4'

loop_
_exptl_crystal_face_index_h
_exptl_crystal_face_index_k
_exptl_crystal_face_index_l
_exptl_crystal_face_perp_dist
-1 0 0 0.100000
1 0 0 0.100000
0 1 0 0.090000
0 -1 0 0.100000
0 1 -6 0.077000
0 0 1 0.099000
-1 9 18 0.088000
1 -9 13 0.105000
1 -9 -16 0.114000
-1 9 -14 0.102000
-7 8 -5 0.123000
3 -3 2 0.121000
3 -2 -5 0.115000

loop_
_geom_angle_atom_site_label_1
_geom_angle_atom_site_label_2
_geom_angle_atom_site_label_3
_geom_angle
_geom_angle_site_symmetry_1
_geom_angle_site_symmetry_3
_geom_angle_publ_flag
C14 Si C12 110.23(11) . . ?
C14 Si C13 108.72(13) . . ?
C12 Si C13 109.52(11) . . ?
C14 Si C1 110.07(7) . . ?
C12 Si C1 110.36(8) . . ?
C13 Si C1 107.89(9) . . ?
C3 O1 H1 106.7(14) . . ?
O3 N O2 122.67(12) . . ?
O3 N C7 118.75(12) . . ?
O2 N C7 118.58(12) . . ?
C10 C1 C2 120.53(14) . . ?
C10 C1 Si 120.96(13) . . ?
C2 C1 Si 118.42(9) . . ?
C1 C2 C11 110.72(13) . . ?
C1 C2 C3 111.77(11) . . ?
C11 C2 C3 111.05(12) . . ?
C1 C2 H2 109.4(9) . . ?
C11 C2 H2 108.3(9) . . ?
C3 C2 H2 105.5(9) . . ?
O1 C3 C4 110.44(11) . . ?
O1 C3 C2 107.03(11) . . ?
C4 C3 C2 111.78(10) . . ?
O1 C3 H3 109.9(9) . . ?
C4 C3 H3 108.3(9) . . ?
C2 C3 H3 109.4(9) . . ?
C5 C4 C9 119.08(12) . . ?
C5 C4 C3 121.61(12) . . ?
C9 C4 C3 119.31(11) . . ?
C6 C5 C4 120.98(12) . . ?
C6 C5 H5 119.1(9) . . ?
C4 C5 H5 119.9(9) . . ?
C7 C6 C5 118.18(12) . . ?
C7 C6 H7 120.4(11) . . ?
C5 C6 H7 121.4(11) . . ?
C6 C7 C8 122.47(12) . . ?
C6 C7 N 118.89(12) . . ?
C8 C7 N 118.60(12) . . ?
C9 C8 C7 118.46(12) . . ?
C9 C8 H8 121.1(10) . . ?
C7 C8 H8 120.4(10) . . ?
C8 C9 C4 120.82(12) . . ?
C8 C9 H9 118.6(10) . . ?
C4 C9 H9 120.6(10) . . ?
C1 C10 H101 120.9(11) . . ?
C1 C10 H102 120.0(13) . . ?
H101 C10 H102 119.1(16) . . ?
C2 C11 H111 108.3(13) . . ?
C2 C11 H112 105.7(12) . . ?
H111 C11 H112 111.4(17) . . ?
C2 C11 H113 110.7(14) . . ?
H111 C11 H113 106.8(18) . . ?
H112 C11 H113 113.9(18) . . ?
Si C12 H121 107.7(15) . . ?
Si C12 H122 112.0(15) . . ?
H121 C12 H122 106(2) . . ?
Si C12 H123 112.9(15) . . ?
H121 C12 H123 110(2) . . ?
H122 C12 H123 109(2) . . ?
Si C13 H131 108.5(16) . . ?
Si C13 H132 110.1(14) . . ?
H131 C13 H132 109(2) . . ?
Si C13 H133 111(2) . . ?
H131 C13 H133 111(3) . . ?
H132 C13 H133 107(2) . . ?
Si C14 H141 109.4(13) . . ?
Si C14 H142 112.2(16) . . ?
H141 C14 H142 109(2) . . ?
Si C14 H143 106.7(14) . . ?
H141 C14 H143 104.0(19) . . ?
H142 C14 H143 115(2) . . ?

loop_
_geom_bond_atom_site_label_1
_geom_bond_atom_site_label_2
_geom_bond_distance
_geom_bond_site_symmetry_2
_geom_bond_publ_flag
Si C14 1.8457(18) . ?
Si C12 1.8615(19) . ?
Si C13 1.864(2) . ?
Si C1 1.8725(14) . ?
O1 C3 1.4305(17) . ?
O1 H1 0.86(2) . ?
O2 N 1.2285(16) . ?
O3 N 1.2201(17) . ?
N C7 1.4648(16) . ?
C1 C10 1.329(2) . ?
C1 C2 1.529(2) . ?
C2 C11 1.536(2) . ?
C2 C3 1.5372(18) . ?
C2 H2 0.992(16) . ?
C3 C4 1.5183(17) . ?
C3 H3 0.973(15) . ?
C4 C5 1.3895(18) . ?
C4 C9 1.3946(18) . ?
C5 C6 1.3872(19) . ?
C5 H5 0.977(16) . ?
C6 C7 1.3798(19) . ?
C6 H7 0.911(17) . ?
C7 C8 1.3821(19) . ?
C8 C9 1.3808(19) . ?
C8 H8 0.954(17) . ?
C9 H9 0.948(16) . ?
C10 H101 0.99(2) . ?
C10 H102 0.95(2) . ?
C11 H111 0.99(2) . ?
C11 H112 1.03(2) . ?
C11 H113 1.00(2) . ?
C12 H121 0.95(3) . ?
C12 H122 1.01(3) . ?
C12 H123 0.98(3) . ?
C13 H131 0.97(3) . ?
C13 H132 0.92(2) . ?
C13 H133 0.96(4) . ?
C14 H141 0.98(2) . ?
C14 H142 0.97(3) . ?
C14 H143 0.94(2) . ?

loop_
_geom_contact_atom_site_label_1
_geom_contact_atom_site_label_2
_geom_contact_distance
_geom_contact_site_symmetry_1
_geom_contact_site_symmetry_2
_geom_contact_publ_flag
? ? ? ? ? ?

loop_
_geom_hbond_atom_site_label_D
_geom_hbond_atom_site_label_H
_geom_hbond_atom_site_label_A
_geom_hbond_distance_DH
_geom_hbond_distance_HA
_geom_hbond_distance_DA
_geom_hbond_angle_DHA
_geom_hbond_site_symmetry_A
_geom_hbond_publ_flag
? ? ? ? ? ? ? ? ?

loop_
_geom_torsion_atom_site_label_1
_geom_torsion_atom_site_label_2
_geom_torsion_atom_site_label_3
_geom_torsion_atom_site_label_4
_geom_torsion
_geom_torsion_site_symmetry_1
_geom_torsion_site_symmetry_2
_geom_torsion_site_symmetry_3
_geom_torsion_site_symmetry_4
_geom_torsion_publ_flag
C14 Si C1 C10 119.83(16) . . . . ?
C12 Si C1 C10 -2.06(16) . . . . ?
C13 Si C1 C10 -121.68(15) . . . . ?
C14 Si C1 C2 -63.50(14) . . . . ?
C12 Si C1 C2 174.61(11) . . . . ?
C13 Si C1 C2 54.99(13) . . . . ?
C10 C1 C2 C11 63.53(18) . . . . ?
Si C1 C2 C11 -113.15(12) . . . . ?
C10 C1 C2 C3 -60.84(17) . . . . ?
Si C1 C2 C3 122.47(10) . . . . ?
C1 C2 C3 O1 175.18(10) . . . . ?
C11 C2 C3 O1 50.99(16) . . . . ?
C1 C2 C3 C4 -63.78(14) . . . . ?
C11 C2 C3 C4 172.03(14) . . . . ?
O1 C3 C4 C5 -143.94(12) . . . . ?
C2 C3 C4 C5 97.01(14) . . . . ?
O1 C3 C4 C9 36.29(15) . . . . ?
C2 C3 C4 C9 -82.75(15) . . . . ?
C9 C4 C5 C6 0.73(19) . . . . ?
C3 C4 C5 C6 -179.04(11) . . . . ?
C4 C5 C6 C7 -1.03(19) . . . . ?
C5 C6 C7 C8 0.41(19) . . . . ?
C5 C6 C7 N -177.19(11) . . . . ?
O3 N C7 C6 176.54(13) . . . . ?
O2 N C7 C6 -2.48(18) . . . . ?
O3 N C7 C8 -1.15(19) . . . . ?
O2 N C7 C8 179.83(12) . . . . ?
C6 C7 C8 C9 0.50(19) . . . . ?
N C7 C8 C9 178.11(11) . . . . ?
C7 C8 C9 C4 -0.82(19) . . . . ?
C5 C4 C9 C8 0.22(19) . . . . ?
C3 C4 C9 C8 179.99(11) . . . . ?

loop_
_reflns_scale_group_code
_reflns_scale_meas_F
1 1.0
